data_2004599
loop_
_publ_author_name
'Chaabouni, S.'
'Kamoun, S.'
'Daoud, A.'
'Jouini, T.'

_publ_contact_author
;
 Prof. T. Jouini
 D\'epartement de Chimie
 Facult\'e des Sciences
 Campus Universitaire
 Tunis 1060
 Tunisie
;
_publ_section_title
;
 Manganese Ethylenediammonium Bis(sulfate) Tetrahydrate
;
_journal_issue 3
_journal_name_full 'Acta Crystallographica Section C'
_journal_page_first 505
_journal_page_last 506
_journal_paper_doi 10.1107/S0108270195011048
_journal_volume 52
_journal_year 1996
_chemical_formula_iupac '(C2 H10 N2)[Mn(S O4)2 (H2 O)4]'
_chemical_formula_moiety '[(NH3)2(CH2)2] [Mn(H2O)4] (SO4)2'
_chemical_formula_structural '[(NH3)2(CH2)2] [Mn(H2O)4] (SO4)2'
_chemical_formula_sum 'C2 H18 Mn N2 O12 S2'
_chemical_formula_weight 381.24
_chemical_name_systematic
;
 Manganese Ethylenediammonium Bis(sulfate) Tetrahydrate
;
_space_group_IT_number 2
_symmetry_cell_setting triclinic
_symmetry_space_group_name_Hall '-P 1'
_symmetry_space_group_name_H-M 'P -1'
_audit_creation_method SHELXL
_cell_angle_alpha 74.39(2)
_cell_angle_beta 72.02(2)
_cell_angle_gamma 78.79(2)
_cell_formula_units_Z 1
_cell_length_a 6.850(2)
_cell_length_b 7.188(2)
_cell_length_c 7.304(2)
_cell_measurement_reflns_used 23
_cell_measurement_temperature 293(2)
_cell_measurement_theta_max 16
_cell_measurement_theta_min 14
_cell_volume 327.01(17)
_computing_cell_refinement 'CAD-4 Software'
_computing_data_collection 'CAD-4 Software (Enraf-Nonius, 1989)'
_computing_data_reduction 'MolEN (Fair, 1990)'
_computing_molecular_graphics 'ORTEPII (Johnson, 1976)'
_computing_publication_material SHELXL93
_computing_structure_refinement 'SHELXL93 (Sheldrick, 1993)'
_computing_structure_solution 'SHELXS86 (Sheldrick, 1985)'
_diffrn_ambient_temperature 293(2)
_diffrn_measurement_device 'CAD4 diffractometer'
_diffrn_measurement_method \w/2\q
_diffrn_radiation_monochromator graphite
_diffrn_radiation_source 'fine-focus sealed tube'
_diffrn_radiation_type MoK\a
_diffrn_radiation_wavelength 0.71069
_diffrn_reflns_av_R_equivalents 0.0173
_diffrn_reflns_av_sigmaI/netI 0.0092
_diffrn_reflns_limit_h_max 8
_diffrn_reflns_limit_h_min -7
_diffrn_reflns_limit_k_max 8
_diffrn_reflns_limit_k_min -8
_diffrn_reflns_limit_l_max 8
_diffrn_reflns_limit_l_min 0
_diffrn_reflns_number 1311
_diffrn_reflns_theta_max 24.95
_diffrn_reflns_theta_min 2.96
_diffrn_standards_decay_% 0.13
_diffrn_standards_interval_count 400
_diffrn_standards_interval_time 60
_diffrn_standards_number 2
_exptl_absorpt_coefficient_mu 1.391
_exptl_absorpt_correction_T_max 0.99
_exptl_absorpt_correction_T_min 0.91
_exptl_absorpt_correction_type 'empirical via \y scans (North, Phillips & Mathews, 1968)'
_exptl_crystal_colour pink
_exptl_crystal_density_diffrn 1.936
_exptl_crystal_density_meas 1.951
_exptl_crystal_density_method picnometry
_exptl_crystal_description spherical
_exptl_crystal_F_000 197
_exptl_crystal_size_max 0.300
_exptl_crystal_size_mid 0.300
_exptl_crystal_size_min 0.300
_refine_diff_density_max 0.786
_refine_diff_density_min -0.426
_refine_ls_extinction_coef 0.130(10)
_refine_ls_extinction_method 'SHELXL93 (Sheldrick, 1993)'
_refine_ls_goodness_of_fit_all 1.154
_refine_ls_goodness_of_fit_obs 1.167
_refine_ls_hydrogen_treatment refall
_refine_ls_matrix_type full
_refine_ls_number_parameters 125
_refine_ls_number_reflns 1145
_refine_ls_number_restraints 0
_refine_ls_restrained_S_all 1.154
_refine_ls_restrained_S_obs 1.167
_refine_ls_R_factor_all 0.0333
_refine_ls_R_factor_obs 0.0329
_refine_ls_shift/esd_max 0.058
_refine_ls_shift/esd_mean 0.004
_refine_ls_structure_factor_coef Fsqd
_refine_ls_weighting_details 'w = 1/[\s^2^(Fo^2^)+(0.0716P)^2^+0.2061P] where P=(Fo^2^+2Fc^2^)/3'
_refine_ls_weighting_scheme calc
_refine_ls_wR_factor_all 0.1019
_refine_ls_wR_factor_obs 0.1014
_reflns_number_observed 1113
_reflns_number_total 1145
_reflns_observed_criterion >2sigma(I)
_cod_data_source_file du1123.cif
_cod_data_source_block cha2
_cod_depositor_comments
;
The following automatic conversions were performed:

'_refine_ls_weighting_scheme' value 'calc w =
1/[\s^2^(Fo^2^)+(0.0716P)^2^+0.2061P] where P=(Fo^2^+2Fc^2^)/3' was
changed to 'calc'. New tag '_refine_ls_weighting_details' was
created. The value of the new tag was set to 'w =
1/[\s^2^(Fo^2^)+(0.0716P)^2^+0.2061P] where P=(Fo^2^+2Fc^2^)/3'.

Automatic conversion script
Id: cif_fix_values 3143 2015-03-26 13:38:13Z robertas 
;
_cod_original_cell_volume 327.0(2)
_cod_database_code 2004599

loop_
_symmetry_equiv_pos_as_xyz
'x, y, z'
'-x, -y, -z'

loop_
_atom_site_aniso_label
_atom_site_aniso_U_11
_atom_site_aniso_U_22
_atom_site_aniso_U_33
_atom_site_aniso_U_12
_atom_site_aniso_U_13
_atom_site_aniso_U_23
Mn1 0.0207(4) 0.0178(4) 0.0162(4) -0.0054(2) -0.0072(2) -0.0039(2)
O1W 0.0647(15) 0.0252(11) 0.0241(11) 0.0102(10) -0.0211(10) -0.0063(9)
O2W 0.0189(10) 0.0448(12) 0.0239(11) -0.0053(8) -0.0059(8) -0.0103(9)
S1 0.0171(4) 0.0194(4) 0.0141(4) -0.0048(2) -0.0066(3) -0.0031(2)
O1 0.0283(10) 0.0233(9) 0.0266(10) -0.0105(7) -0.0119(8) -0.0048(7)
O2 0.0226(10) 0.0419(11) 0.0201(9) -0.0006(8) -0.0041(7) -0.0056(8)
O3 0.0260(10) 0.0266(10) 0.0295(10) -0.0026(7) -0.0111(8) 0.0011(8)
O4 0.0348(11) 0.0329(10) 0.0168(9) -0.0178(8) -0.0086(7) -0.0048(7)
N 0.0241(11) 0.0273(12) 0.0169(10) -0.0054(10) -0.0044(9) -0.0028(9)
C 0.0265(13) 0.0238(13) 0.0182(12) -0.0089(11) -0.0055(10) -0.0036(10)

loop_
_atom_site_label
_atom_site_occupancy
_atom_site_fract_x
_atom_site_fract_y
_atom_site_fract_z
_atom_site_U_iso_or_equiv
_atom_site_thermal_displace_type
_atom_site_calc_flag
_atom_site_refinement_flags
_atom_site_type_symbol
Mn1 1 .0 .0 .0 .0173(3) Uani d S Mn
O1W 1 .0862(4) -0.2491(3) .2147(3) .0380(6) Uani d . O
O2W 1 .2657(3) -.0641(3) -0.2429(3) .0285(5) Uani d . O
S1 1 .19778(8) .22659(8) .24955(8) .0161(3) Uani d . S
O1 1 .3129(3) .3974(3) .1826(3) .0241(5) Uani d . O
O2 1 -.0039(3) .2683(3) .3871(3) .0293(5) Uani d . O
O3 1 .3172(3) .0568(3) .3436(3) .0281(5) Uani d . O
O4 1 .1639(3) .1906(3) .0710(2) .0260(5) Uani d . O
N 1 .3315(4) .4954(3) -0.2427(3) .0231(5) Uani d . N
C 1 .5491(4) .5816(4) .4185(4) .0223(6) Uani d . C
H1O1W 1 .146(5) -0.365(6) .200(6) .040(9) Uiso d . H
H2O1W 1 .053(7) -0.253(7) .322(7) .056(13) Uiso d . H
H1O2W 1 .367(7) -.056(6) -0.248(6) .044(12) Uiso d . H
H2O2W 1 .263(7) -.034(7) -0.353(8) .064(14) Uiso d . H
H1N 1 .272(6) .404(6) -0.154(6) .041(10) Uiso d . H
H2N 1 .237(6) .589(6) -0.267(5) .038(9) Uiso d . H
H3N 1 .415(6) .554(5) -0.205(5) .036(8) Uiso d . H
H1C 1 .446(5) .697(5) .374(5) .032(9) Uiso d . H
H2C 1 .645(4) .632(4) .462(4) .016(6) Uiso d . H

loop_
_atom_type_symbol
_atom_type_description
_atom_type_scat_dispersion_real
_atom_type_scat_dispersion_imag
_atom_type_scat_source
C C 0.0033 0.0016 'International Tables Vol C Tables 4.2.6.8 and 6.1.1.4'
H H 0.0000 0.0000 'International Tables Vol C Tables 4.2.6.8 and 6.1.1.4'
N N 0.0061 0.0033 'International Tables Vol C Tables 4.2.6.8 and 6.1.1.4'
O O 0.0106 0.0060 'International Tables Vol C Tables 4.2.6.8 and 6.1.1.4'
S S 0.1246 0.1234 'International Tables Vol C Tables 4.2.6.8 and 6.1.1.4'
Mn Mn 0.3368 0.7283 'International Tables Vol C Tables 4.2.6.8 and 6.1.1.4'

loop_
_geom_angle_atom_site_label_1
_geom_angle_atom_site_label_2
_geom_angle_atom_site_label_3
_geom_angle_site_symmetry_1
_geom_angle_site_symmetry_3
_geom_angle
_geom_angle_publ_flag
O1W Mn1 O1W 2 . 180.0 yes
O1W Mn1 O4 2 2 92.97(8) no
O1W Mn1 O4 . 2 87.03(8) yes
O1W Mn1 O4 2 . 87.03(8) no
O1W Mn1 O4 . . 92.97(8) yes
O4 Mn1 O4 2 . 180.0 yes
O1W Mn1 O2W 2 . 85.75(9) no
O1W Mn1 O2W . . 94.25(9) yes
O4 Mn1 O2W 2 . 88.02(8) yes
O4 Mn1 O2W . . 91.98(8) yes
O1W Mn1 O2W 2 2 94.25(9) no
O1W Mn1 O2W . 2 85.75(9) yes
O4 Mn1 O2W 2 2 91.99(8) no
O4 Mn1 O2W . 2 88.01(8) no
O2W Mn1 O2W . 2 180.0 yes
Mn1 O1W H1O1W . . 130.(3) no
Mn1 O1W H2O1W . . 123.(4) no
H1O1W O1W H2O1W . . 107.(4) no
Mn1 O2W H1O2W . . 123.(3) no
Mn1 O2W H2O2W . . 123.(4) no
H1O2W O2W H2O2W . . 104.(5) no
O3 S1 O2 . . 110.30(10) yes
O3 S1 O1 . . 110.30(10) yes
O2 S1 O1 . . 110.30(10) yes
O3 S1 O4 . . 110.30(10) yes
O2 S1 O4 . . 108.80(10) yes
O1 S1 O4 . . 106.80(10) yes
S1 O4 Mn1 . . 138.20(10) yes
C N H1N 2_665 . 109.(3) no
C N H2N 2_665 . 113.(2) no
H1N N H2N . . 108.(3) no
C N H3N 2_665 . 110.(2) no
H1N N H3N . . 115.(3) no
H2N N H3N . . 103.(3) no
N C C 2_665 2_666 109.5(3) yes
N C H1C 2_665 . 107.2(19) no
C C H1C 2_666 . 114.8(19) no
N C H2C 2_665 . 107.6(16) no
C C H2C 2_666 . 109.6(17) no
H1C C H2C . . 108.(2) no

loop_
_geom_bond_atom_site_label_1
_geom_bond_atom_site_label_2
_geom_bond_site_symmetry_2
_geom_bond_distance
_geom_bond_publ_flag
Mn1 O1W 2 2.160(2) yes
Mn1 O1W . 2.160(2) no
Mn1 O4 2 2.179(2) yes
Mn1 O4 . 2.179(2) no
Mn1 O2W . 2.189(2) yes
Mn1 O2W 2 2.189(2) no
O1W H1O1W . 0.88(4) no
O1W H2O1W . 0.74(5) no
O2W H1O2W . 0.70(4) no
O2W H2O2W . 0.78(6) no
S1 O3 . 1.462(2) yes
S1 O2 . 1.467(2) yes
S1 O1 . 1.478(2) yes
S1 O4 . 1.487(2) yes
N C 2_665 1.477(3) yes
N H1N . 0.86(4) no
N H2N . 0.86(4) no
N H3N . 0.91(4) no
C N 2_665 1.477(3) no
C C 2_666 1.519(5) yes
C H1C . 1.03(3) no
C H2C . 0.97(3) no
